data_4301249
loop_
_publ_author_name
'Stanislav Groysman'
'R. H. Holm'

_publ_section_title
;
A Series of Mononuclear Quasi-Two-Coordinate Copper(I) Complexes Employing
a Sterically Demanding Thiolate Ligand
;
_journal_name_full 'Inorganic Chemistry'
_journal_page_first 621
_journal_page_last 627
_journal_paper_doi 10.1021/ic801836k
_journal_volume 48
_journal_year 2009
_chemical_formula_sum 'C43 H56 S2'
_chemical_formula_weight 637.00
_chemical_name_systematic
; 
 ? 
;
_space_group_IT_number 14
_symmetry_cell_setting monoclinic
_symmetry_space_group_name_Hall '-P 2yn'
_symmetry_space_group_name_H-M 'P 1 21/n 1'
_atom_sites_solution_hydrogens geom
_atom_sites_solution_primary direct
_atom_sites_solution_secondary difmap
_audit_creation_method SHELXL-97
_cell_angle_alpha 90.00
_cell_angle_beta 113.2150(10)
_cell_angle_gamma 90.00
_cell_formula_units_Z 8
_cell_length_a 20.2602(11)
_cell_length_b 16.5482(9)
_cell_length_c 25.1995(14)
_cell_measurement_reflns_used 7026
_cell_measurement_temperature 193(2)
_cell_measurement_theta_max 26.530
_cell_measurement_theta_min 2.358
_cell_volume 7764.6(7)
_computing_cell_refinement 'SMART (Bruker, 2001)'
_computing_data_collection 'SMART (Bruker, 2001)'
_computing_data_reduction 'SAINT (Bruker, 2003)'
_computing_molecular_graphics 'SHELXTL (Bruker, 2000)'
_computing_publication_material 'SHELXTL (Bruker, 2000)'
_computing_structure_refinement 'SHELXL-97 (Sheldrick, 1997)'
_computing_structure_solution 'SHELXS-97 (Sheldrick, 1990)'
_diffrn_ambient_temperature 193(2)
_diffrn_measured_fraction_theta_full 1.000
_diffrn_measured_fraction_theta_max 1.000
_diffrn_measurement_device_type 'Bruker Smart APEX CCD'
_diffrn_radiation_monochromator graphite
_diffrn_radiation_source 'fine-focus sealed tube'
_diffrn_radiation_type MoK\a
_diffrn_radiation_wavelength 0.71073
_diffrn_reflns_av_R_equivalents 0.0375
_diffrn_reflns_av_sigmaI/netI 0.0415
_diffrn_reflns_limit_h_max 23
_diffrn_reflns_limit_h_min -24
_diffrn_reflns_limit_k_max 19
_diffrn_reflns_limit_k_min -19
_diffrn_reflns_limit_l_max 29
_diffrn_reflns_limit_l_min -29
_diffrn_reflns_number 43387
_diffrn_reflns_theta_full 25.00
_diffrn_reflns_theta_max 25.00
_diffrn_reflns_theta_min 1.10
_exptl_absorpt_coefficient_mu 0.164
_exptl_absorpt_correction_T_max 0.9838
_exptl_absorpt_correction_T_min 0.9372
_exptl_absorpt_correction_type multi-scan
_exptl_absorpt_process_details 'SADABS (Sheldrick, 2002)'
_exptl_crystal_colour colorless
_exptl_crystal_density_diffrn 1.090
_exptl_crystal_density_method 'not measured'
_exptl_crystal_description plates
_exptl_crystal_F_000 2768
_exptl_crystal_size_max 0.40
_exptl_crystal_size_mid 0.35
_exptl_crystal_size_min 0.10
_refine_diff_density_max 1.107
_refine_diff_density_min -0.597
_refine_diff_density_rms 0.074
_refine_ls_extinction_method none
_refine_ls_goodness_of_fit_ref 1.039
_refine_ls_hydrogen_treatment constr
_refine_ls_matrix_type full
_refine_ls_number_parameters 835
_refine_ls_number_reflns 13659
_refine_ls_number_restraints 1
_refine_ls_restrained_S_all 1.050
_refine_ls_R_factor_all 0.1256
_refine_ls_R_factor_gt 0.0808
_refine_ls_shift/su_max 0.017
_refine_ls_shift/su_mean 0.001
_refine_ls_structure_factor_coef Fsqd
_refine_ls_weighting_details 'calc w=1/[\s^2^(Fo^2^)+(0.1498P)^2^+4.3829P] where P=(Fo^2^+2Fc^2^)/3'
_refine_ls_weighting_scheme calc
_refine_ls_wR_factor_gt 0.2255
_refine_ls_wR_factor_ref 0.2714
_reflns_number_gt 8114
_reflns_number_total 13659
_reflns_threshold_expression >2sigma(I)
_cod_data_source_file ic801836k_si_002_9.cif
_cod_data_source_block 9
_cod_original_sg_symbol_H-M 'P 21/n'
_cod_database_code 4301249

loop_
_symmetry_equiv_pos_as_xyz
'x, y, z'
'-x+1/2, y+1/2, -z+1/2'
'-x, -y, -z'
'x-1/2, -y-1/2, z-1/2'

loop_
_atom_site_label
_atom_site_type_symbol
_atom_site_fract_x
_atom_site_fract_y
_atom_site_fract_z
_atom_site_U_iso_or_equiv
_atom_site_adp_type
_atom_site_occupancy
_atom_site_symmetry_multiplicity
_atom_site_calc_flag
_atom_site_refinement_flags
_atom_site_disorder_assembly
_atom_site_disorder_group
C3 C 0.0819(3) 0.1371(2) 0.11781(18) 0.0602(12) Uani 1 1 d . . .
H3 H 0.0750 0.0829 0.1043 0.072 Uiso 1 1 calc R . .
S1 S 0.11307(5) 0.35179(6) 0.05738(4) 0.0442(3) Uani 1 1 d . . .
S3 S 0.61129(5) 0.34344(6) 0.05379(4) 0.0455(3) Uani 1 1 d . . .
S2 S 0.21184(5) 0.40268(6) 0.09936(5) 0.0526(3) Uani 1 1 d . . .
S4 S 0.70757(5) 0.40175(6) 0.08969(5) 0.0552(3) Uani 1 1 d . . .
C44 C 0.61019(17) 0.2712(2) 0.10665(13) 0.0349(7) Uani 1 1 d . . .
C1 C 0.10344(17) 0.2769(2) 0.10489(14) 0.0358(8) Uani 1 1 d . . .
C49 C 0.60275(18) 0.1894(2) 0.08924(14) 0.0392(8) Uani 1 1 d . . .
C8 C 0.16742(19) 0.4036(2) 0.23072(14) 0.0401(8) Uani 1 1 d . . .
C6 C 0.10108(17) 0.2960(2) 0.15878(14) 0.0365(8) Uani 1 1 d . . .
C45 C 0.61182(17) 0.2935(2) 0.16111(13) 0.0354(7) Uani 1 1 d . . .
C65 C 0.61259(19) 0.3797(2) 0.17998(14) 0.0376(8) Uani 1 1 d . . .
C51 C 0.65557(19) 0.1463(2) 0.01862(15) 0.0410(8) Uani 1 1 d . . .
C7 C 0.10679(18) 0.3805(2) 0.18193(14) 0.0349(8) Uani 1 1 d . . .
C66 C 0.6734(2) 0.4115(2) 0.22467(15) 0.0440(9) Uani 1 1 d . . .
C13 C 0.15077(19) 0.1474(2) 0.01832(15) 0.0411(8) Uani 1 1 d . . .
C11 C 0.0538(2) 0.5111(2) 0.18288(16) 0.0438(9) Uani 1 1 d . . .
H11 H 0.0152 0.5480 0.1664 0.053 Uiso 1 1 calc R . .
C12 C 0.04859(18) 0.4343(2) 0.15831(14) 0.0396(8) Uani 1 1 d . . .
C18 C 0.0895(2) 0.1745(2) 0.02533(15) 0.0428(9) Uani 1 1 d . . .
C50 C 0.59465(19) 0.1644(2) 0.02983(14) 0.0406(8) Uani 1 1 d . . .
C53 C 0.5794(2) 0.1161(2) -0.08144(16) 0.0447(9) Uani 1 1 d . . .
C15 C 0.0804(2) 0.1233(2) -0.08366(16) 0.0469(9) Uani 1 1 d . . .
C38 C 0.2540(2) 0.5581(2) 0.11655(18) 0.0510(10) Uani 1 1 d . . .
C2 C 0.09251(19) 0.1972(2) 0.08383(15) 0.0420(8) Uani 1 1 d . . .
C46 C 0.6089(2) 0.2325(2) 0.19794(15) 0.0487(10) Uani 1 1 d . . .
H46 H 0.6106 0.2464 0.2350 0.058 Uiso 1 1 calc R . .
C34 C 0.2308(2) 0.3480(2) 0.26004(17) 0.0513(10) Uani 1 1 d . . .
H34 H 0.2239 0.2994 0.2349 0.062 Uiso 1 1 calc R . .
C61 C 0.5366(3) 0.1483(3) -0.18785(18) 0.0619(11) Uani 1 1 d . . .
H61A H 0.4887 0.1617 -0.1896 0.093 Uiso 1 1 calc R . .
H61B H 0.5326 0.1262 -0.2251 0.093 Uiso 1 1 calc R . .
H61C H 0.5663 0.1972 -0.1792 0.093 Uiso 1 1 calc R . .
C10 C 0.1136(2) 0.5349(2) 0.23059(16) 0.0448(9) Uani 1 1 d . . .
C55 C 0.5259(2) 0.1562(2) -0.01421(16) 0.0480(9) Uani 1 1 d . . .
C9 C 0.1688(2) 0.4803(2) 0.25364(16) 0.0461(9) Uani 1 1 d . . .
H9 H 0.2097 0.4957 0.2867 0.055 Uiso 1 1 calc R . .
C81 C 0.7426(2) 0.5596(2) 0.10258(17) 0.0498(10) Uani 1 1 d . . .
C70 C 0.55049(19) 0.4272(2) 0.15585(15) 0.0434(9) Uani 1 1 d . . .
C80 C 0.6824(2) 0.5049(2) 0.10047(19) 0.0565(10) Uani 1 1 d . . .
H80A H 0.6372 0.5207 0.0683 0.068 Uiso 1 1 calc R . .
H80B H 0.6752 0.5085 0.1370 0.068 Uiso 1 1 calc R . .
C67 C 0.6712(2) 0.4908(2) 0.24232(17) 0.0578(11) Uani 1 1 d . . .
H67 H 0.7126 0.5122 0.2724 0.069 Uiso 1 1 calc R . .
C54 C 0.5205(2) 0.1331(2) -0.06859(16) 0.0527(10) Uani 1 1 d . . .
H54 H 0.4739 0.1288 -0.0986 0.063 Uiso 1 1 calc R . .
C84 C 0.8558(3) 0.6577(3) 0.1069(2) 0.0642(12) Uani 1 1 d . . .
H84 H 0.8943 0.6916 0.1083 0.077 Uiso 1 1 calc R . .
C48 C 0.6002(2) 0.1307(2) 0.12812(17) 0.0517(10) Uani 1 1 d . . .
H48 H 0.5961 0.0754 0.1173 0.062 Uiso 1 1 calc R . .
C86 C 0.7524(2) 0.5800(3) 0.05301(18) 0.0566(10) Uani 1 1 d . . .
H86 H 0.7204 0.5594 0.0168 0.068 Uiso 1 1 calc R . .
C14 C 0.1451(2) 0.1227(2) -0.03613(15) 0.0452(9) Uani 1 1 d . . .
H14 H 0.1871 0.1048 -0.0408 0.054 Uiso 1 1 calc R . .
C47 C 0.6036(2) 0.1519(2) 0.18196(16) 0.0564(11) Uani 1 1 d . . .
H47 H 0.6023 0.1112 0.2081 0.068 Uiso 1 1 calc R . .
C37 C 0.1920(2) 0.5066(2) 0.1149(2) 0.0587(11) Uani 1 1 d . . .
H37A H 0.1466 0.5258 0.0845 0.070 Uiso 1 1 calc R . .
H37B H 0.1873 0.5087 0.1525 0.070 Uiso 1 1 calc R . .
C52 C 0.6461(2) 0.1225(2) -0.03702(16) 0.0442(9) Uani 1 1 d . . .
H52 H 0.6874 0.1102 -0.0446 0.053 Uiso 1 1 calc R . .
C5 C 0.0905(2) 0.2336(2) 0.19123(16) 0.0548(11) Uani 1 1 d . . .
H5 H 0.0897 0.2451 0.2279 0.066 Uiso 1 1 calc R . .
C19 C 0.2234(2) 0.1415(2) 0.06886(17) 0.0523(10) Uani 1 1 d . . .
H19 H 0.2173 0.1617 0.1040 0.063 Uiso 1 1 calc R . .
C82 C 0.7916(3) 0.5883(3) 0.15493(18) 0.0626(12) Uani 1 1 d . . .
H82 H 0.7865 0.5746 0.1897 0.075 Uiso 1 1 calc R . .
C59 C 0.5712(2) 0.0860(2) -0.14082(16) 0.0502(10) Uani 1 1 d . . .
H59 H 0.6205 0.0753 -0.1392 0.060 Uiso 1 1 calc R . .
C77 C 0.7413(2) 0.3625(2) 0.25508(18) 0.0616(12) Uani 1 1 d . . .
H77 H 0.7363 0.3107 0.2333 0.074 Uiso 1 1 calc R . .
C85 C 0.8080(2) 0.6299(3) 0.0554(2) 0.0632(12) Uani 1 1 d . . .
H85 H 0.8129 0.6448 0.0208 0.076 Uiso 1 1 calc R . .
C22 C 0.0758(2) 0.0894(2) -0.14134(16) 0.0541(10) Uani 1 1 d . . .
H22 H 0.1257 0.0756 -0.1370 0.065 Uiso 1 1 calc R . .
C31 C 0.1213(2) 0.6187(2) 0.2589(2) 0.0638(12) Uani 1 1 d . . .
H31 H 0.1347 0.6074 0.3009 0.077 Uiso 1 1 calc R . .
C28 C -0.0208(2) 0.4109(3) 0.10869(17) 0.0538(10) Uani 1 1 d . . .
H28 H -0.0122 0.3592 0.0919 0.065 Uiso 1 1 calc R . .
C62 C 0.7306(2) 0.1476(2) 0.06654(18) 0.0535(10) Uani 1 1 d . . .
H62 H 0.7263 0.1711 0.1016 0.064 Uiso 1 1 calc R . .
C4 C 0.0811(3) 0.1549(2) 0.17105(17) 0.0620(12) Uani 1 1 d . . .
H4 H 0.0741 0.1129 0.1940 0.074 Uiso 1 1 calc R . .
C56 C 0.4589(2) 0.1698(3) -0.00228(18) 0.0636(12) Uani 1 1 d . . .
H56 H 0.4745 0.1804 0.0400 0.076 Uiso 1 1 calc R . .
C39 C 0.3096(3) 0.5771(3) 0.16783(18) 0.0649(12) Uani 1 1 d . . .
H39 H 0.3083 0.5594 0.2033 0.078 Uiso 1 1 calc R . .
C43 C 0.2577(2) 0.5859(3) 0.06569(18) 0.0602(11) Uani 1 1 d . . .
H43 H 0.2204 0.5730 0.0296 0.072 Uiso 1 1 calc R . .
C68 C 0.6120(3) 0.5395(2) 0.2181(2) 0.0585(11) Uani 1 1 d . . .
C23 C 0.0466(3) 0.1480(3) -0.1896(2) 0.0885(17) Uani 1 1 d . . .
H23A H 0.0472 0.1238 -0.2249 0.133 Uiso 1 1 calc R . .
H23B H 0.0761 0.1970 -0.1801 0.133 Uiso 1 1 calc R . .
H23C H -0.0029 0.1618 -0.1956 0.133 Uiso 1 1 calc R . .
C17 C 0.0232(2) 0.1763(3) -0.02244(17) 0.0612(12) Uani 1 1 d . . .
C69 C 0.5515(2) 0.5058(2) 0.17527(19) 0.0560(11) Uani 1 1 d . . .
H69 H 0.5094 0.5378 0.1587 0.067 Uiso 1 1 calc R . .
C42 C 0.3152(3) 0.6323(3) 0.0673(2) 0.0674(12) Uani 1 1 d . . .
H42 H 0.3163 0.6523 0.0323 0.081 Uiso 1 1 calc R . .
C57 C 0.4101(3) 0.0946(3) -0.0173(2) 0.0841(16) Uani 1 1 d . . .
H57A H 0.3920 0.0845 -0.0589 0.126 Uiso 1 1 calc R . .
H57B H 0.3696 0.1038 -0.0060 0.126 Uiso 1 1 calc R . .
H57C H 0.4377 0.0477 0.0036 0.126 Uiso 1 1 calc R . .
C41 C 0.3699(3) 0.6494(3) 0.1178(2) 0.0700(14) Uani 1 1 d . . .
H41 H 0.4096 0.6804 0.1183 0.084 Uiso 1 1 calc R . .
C71 C 0.4815(2) 0.3947(3) 0.11089(18) 0.0616(11) Uani 1 1 d . . .
H71 H 0.4925 0.3421 0.0966 0.074 Uiso 1 1 calc R . .
C36 C 0.3024(2) 0.3870(3) 0.2671(2) 0.0715(13) Uani 1 1 d . . .
H36A H 0.3011 0.4019 0.2291 0.107 Uiso 1 1 calc R . .
H36B H 0.3415 0.3485 0.2856 0.107 Uiso 1 1 calc R . .
H36C H 0.3103 0.4355 0.2911 0.107 Uiso 1 1 calc R . .
C35 C 0.2332(3) 0.3187(3) 0.31880(18) 0.0723(13) Uani 1 1 d . . .
H35A H 0.2415 0.3649 0.3450 0.108 Uiso 1 1 calc R . .
H35B H 0.2723 0.2795 0.3354 0.108 Uiso 1 1 calc R . .
H35C H 0.1875 0.2930 0.3134 0.108 Uiso 1 1 calc R . .
C16 C 0.0212(2) 0.1512(3) -0.07587(17) 0.0601(11) Uani 1 1 d . . .
H16 H -0.0233 0.1535 -0.1084 0.072 Uiso 1 1 calc R . .
C40 C 0.3677(3) 0.6219(3) 0.1682(2) 0.0781(15) Uani 1 1 d . . .
H40 H 0.4063 0.6336 0.2038 0.094 Uiso 1 1 calc R . .
C58 C 0.4182(3) 0.2423(3) -0.0341(2) 0.0840(16) Uani 1 1 d . . .
H58A H 0.4507 0.2888 -0.0259 0.126 Uiso 1 1 calc R . .
H58B H 0.3793 0.2544 -0.0214 0.126 Uiso 1 1 calc R . .
H58C H 0.3979 0.2313 -0.0757 0.126 Uiso 1 1 calc R . .
C25 C -0.0460(3) 0.2037(5) -0.0174(2) 0.117(3) Uani 1 1 d . . .
H25 H -0.0337 0.2192 0.0238 0.140 Uiso 1 1 calc R . .
C79 C 0.7494(3) 0.3411(3) 0.3169(2) 0.0934(18) Uani 1 1 d . . .
H79A H 0.7530 0.3908 0.3389 0.140 Uiso 1 1 calc R . .
H79B H 0.7929 0.3086 0.3358 0.140 Uiso 1 1 calc R . .
H79C H 0.7074 0.3101 0.3153 0.140 Uiso 1 1 calc R . .
C33 C 0.0537(3) 0.6666(3) 0.2407(3) 0.103(2) Uani 1 1 d . . .
H33A H 0.0611 0.7133 0.2663 0.154 Uiso 1 1 calc R . .
H33B H 0.0152 0.6327 0.2429 0.154 Uiso 1 1 calc R . .
H33C H 0.0403 0.6852 0.2009 0.154 Uiso 1 1 calc R . .
C60 C 0.5300(3) 0.0072(3) -0.1560(2) 0.0762(15) Uani 1 1 d . . .
H60A H 0.5540 -0.0330 -0.1260 0.114 Uiso 1 1 calc R . .
H60B H 0.5284 -0.0123 -0.1932 0.114 Uiso 1 1 calc R . .
H60C H 0.4810 0.0159 -0.1586 0.114 Uiso 1 1 calc R . .
C24 C 0.0328(3) 0.0132(3) -0.1561(2) 0.0942(19) Uani 1 1 d . . .
H24A H -0.0181 0.0260 -0.1666 0.141 Uiso 1 1 calc R . .
H24B H 0.0494 -0.0231 -0.1227 0.141 Uiso 1 1 calc R . .
H24C H 0.0387 -0.0132 -0.1888 0.141 Uiso 1 1 calc R . .
C78 C 0.8090(2) 0.4058(3) 0.2557(3) 0.0910(18) Uani 1 1 d . . .
H78A H 0.8045 0.4145 0.2160 0.136 Uiso 1 1 calc R . .
H78B H 0.8514 0.3725 0.2764 0.136 Uiso 1 1 calc R . .
H78C H 0.8140 0.4581 0.2752 0.136 Uiso 1 1 calc R . .
C30 C -0.0799(2) 0.3956(4) 0.1311(2) 0.0867(16) Uani 1 1 d . . .
H30A H -0.0650 0.3519 0.1596 0.130 Uiso 1 1 calc R . .
H30B H -0.1243 0.3803 0.0988 0.130 Uiso 1 1 calc R . .
H30C H -0.0880 0.4449 0.1492 0.130 Uiso 1 1 calc R . .
C83 C 0.8482(3) 0.6369(3) 0.1566(2) 0.0718(14) Uani 1 1 d . . .
H83 H 0.8819 0.6559 0.1926 0.086 Uiso 1 1 calc R . .
C21 C 0.2800(2) 0.1939(3) 0.0601(2) 0.0824(15) Uani 1 1 d . . .
H21A H 0.3260 0.1873 0.0930 0.124 Uiso 1 1 calc R . .
H21B H 0.2652 0.2507 0.0570 0.124 Uiso 1 1 calc R . .
H21C H 0.2851 0.1776 0.0246 0.124 Uiso 1 1 calc R . .
C29 C -0.0453(3) 0.4747(3) 0.06034(19) 0.0818(15) Uani 1 1 d . . .
H29A H -0.0586 0.5245 0.0747 0.123 Uiso 1 1 calc R . .
H29B H -0.0869 0.4542 0.0275 0.123 Uiso 1 1 calc R . .
H29C H -0.0060 0.4860 0.0480 0.123 Uiso 1 1 calc R . .
C74 C 0.6191(5) 0.6304(3) 0.2369(4) 0.149(4) Uani 1 1 d D . .
H74 H 0.6689 0.6361 0.2671 0.179 Uiso 1 1 calc R . .
C72 C 0.4482(3) 0.4508(4) 0.0589(2) 0.101(2) Uani 1 1 d . . .
H72A H 0.4328 0.5011 0.0712 0.151 Uiso 1 1 calc R . .
H72B H 0.4066 0.4243 0.0295 0.151 Uiso 1 1 calc R . .
H72C H 0.4839 0.4631 0.0428 0.151 Uiso 1 1 calc R . .
C20 C 0.2484(3) 0.0546(3) 0.0799(2) 0.0947(18) Uani 1 1 d . . .
H20A H 0.2576 0.0342 0.0470 0.142 Uiso 1 1 calc R . .
H20B H 0.2111 0.0217 0.0850 0.142 Uiso 1 1 calc R . .
H20C H 0.2926 0.0517 0.1150 0.142 Uiso 1 1 calc R . .
C32 C 0.1833(4) 0.6634(3) 0.2562(3) 0.118(2) Uani 1 1 d . . .
H32A H 0.1726 0.6792 0.2162 0.176 Uiso 1 1 calc R . .
H32B H 0.2259 0.6286 0.2702 0.176 Uiso 1 1 calc R . .
H32C H 0.1924 0.7118 0.2804 0.176 Uiso 1 1 calc R . .
C73 C 0.4266(3) 0.3782(4) 0.1376(3) 0.103(2) Uani 1 1 d . . .
H73A H 0.4478 0.3418 0.1707 0.155 Uiso 1 1 calc R . .
H73B H 0.3837 0.3530 0.1087 0.155 Uiso 1 1 calc R . .
H73C H 0.4133 0.4293 0.1505 0.155 Uiso 1 1 calc R . .
C63 C 0.7827(3) 0.2005(4) 0.0518(2) 0.0980(19) Uani 1 1 d . . .
H63A H 0.8301 0.1989 0.0837 0.147 Uiso 1 1 calc R . .
H63B H 0.7650 0.2563 0.0457 0.147 Uiso 1 1 calc R . .
H63C H 0.7864 0.1803 0.0165 0.147 Uiso 1 1 calc R . .
C27 C -0.0985(3) 0.1299(6) -0.0313(3) 0.171(4) Uani 1 1 d . . .
H27A H -0.1125 0.1141 -0.0717 0.256 Uiso 1 1 calc R . .
H27B H -0.1415 0.1450 -0.0247 0.256 Uiso 1 1 calc R . .
H27C H -0.0746 0.0845 -0.0061 0.256 Uiso 1 1 calc R . .
C64 C 0.7590(3) 0.0623(3) 0.0814(3) 0.111(2) Uani 1 1 d . . .
H64A H 0.7231 0.0289 0.0882 0.166 Uiso 1 1 calc R . .
H64B H 0.8034 0.0632 0.1163 0.166 Uiso 1 1 calc R . .
H64C H 0.7687 0.0397 0.0493 0.166 Uiso 1 1 calc R . .
C26 C -0.0793(4) 0.2758(6) -0.0540(4) 0.192(5) Uani 1 1 d . . .
H26A H -0.0462 0.3217 -0.0413 0.289 Uiso 1 1 calc R . .
H26B H -0.1243 0.2894 -0.0503 0.289 Uiso 1 1 calc R . .
H26C H -0.0891 0.2635 -0.0945 0.289 Uiso 1 1 calc R . .
C87 C 0.5742(8) 0.6558(5) 0.2630(5) 0.368(13) Uani 1 1 d D . .
H87A H 0.5315 0.6814 0.2341 0.552 Uiso 1 1 calc R . .
H87B H 0.5996 0.6949 0.2934 0.552 Uiso 1 1 calc R . .
H87C H 0.5596 0.6093 0.2799 0.552 Uiso 1 1 calc R . .
C90 C 0.6182(7) 0.6784(4) 0.1868(6) 0.306(9) Uani 1 1 d . . .
H90A H 0.6009 0.6445 0.1521 0.458 Uiso 1 1 calc R . .
H90B H 0.6668 0.6974 0.1943 0.458 Uiso 1 1 calc R . .
H90C H 0.5861 0.7249 0.1810 0.458 Uiso 1 1 calc R . .

loop_
_atom_site_aniso_label
_atom_site_aniso_U_11
_atom_site_aniso_U_22
_atom_site_aniso_U_33
_atom_site_aniso_U_23
_atom_site_aniso_U_13
_atom_site_aniso_U_12
C3 0.094(3) 0.045(2) 0.057(3) -0.021(2) 0.047(2) -0.024(2)
S1 0.0533(6) 0.0498(5) 0.0328(5) -0.0009(4) 0.0207(4) -0.0083(4)
S3 0.0527(6) 0.0534(6) 0.0317(5) 0.0022(4) 0.0181(4) -0.0094(4)
S2 0.0483(6) 0.0512(6) 0.0668(7) -0.0107(5) 0.0318(5) -0.0087(5)
S4 0.0506(6) 0.0535(6) 0.0706(7) -0.0070(5) 0.0337(5) -0.0079(5)
C44 0.0327(18) 0.0415(19) 0.0290(17) -0.0015(15) 0.0105(14) -0.0023(15)
C1 0.0391(19) 0.0418(19) 0.0290(17) -0.0052(15) 0.0159(15) -0.0062(15)
C49 0.042(2) 0.045(2) 0.0305(18) -0.0069(16) 0.0142(15) -0.0025(16)
C8 0.0397(19) 0.045(2) 0.0339(19) -0.0074(16) 0.0126(15) -0.0009(16)
C6 0.0381(19) 0.0421(19) 0.0313(17) -0.0077(15) 0.0158(15) -0.0073(15)
C45 0.0353(18) 0.0405(18) 0.0268(17) -0.0001(15) 0.0084(14) -0.0018(15)
C65 0.048(2) 0.0379(19) 0.0276(17) 0.0004(15) 0.0160(16) 0.0001(16)
C51 0.046(2) 0.0374(19) 0.041(2) -0.0035(16) 0.0187(17) -0.0010(16)
C7 0.0399(19) 0.0390(18) 0.0296(17) -0.0031(15) 0.0177(15) -0.0016(15)
C66 0.051(2) 0.0372(19) 0.037(2) -0.0002(16) 0.0096(17) 0.0018(17)
C13 0.050(2) 0.0378(19) 0.0369(19) -0.0054(16) 0.0182(17) -0.0026(16)
C11 0.044(2) 0.045(2) 0.046(2) 0.0074(17) 0.0213(18) 0.0117(17)
C12 0.0392(19) 0.050(2) 0.0291(18) -0.0014(16) 0.0136(15) -0.0030(17)
C18 0.050(2) 0.047(2) 0.0354(19) -0.0143(16) 0.0217(17) -0.0115(17)
C50 0.047(2) 0.044(2) 0.0325(18) -0.0085(16) 0.0178(16) -0.0041(17)
C53 0.055(2) 0.046(2) 0.039(2) -0.0067(17) 0.0256(18) -0.0024(18)
C15 0.061(3) 0.046(2) 0.040(2) -0.0087(17) 0.0268(19) -0.0083(19)
C38 0.060(3) 0.043(2) 0.059(3) -0.0040(19) 0.033(2) -0.0036(19)
C2 0.048(2) 0.047(2) 0.0365(19) -0.0114(17) 0.0227(17) -0.0113(17)
C46 0.075(3) 0.042(2) 0.0308(19) -0.0038(16) 0.0231(19) -0.0050(19)
C34 0.043(2) 0.053(2) 0.048(2) -0.0070(19) 0.0071(18) 0.0080(18)
C61 0.079(3) 0.069(3) 0.044(2) -0.005(2) 0.032(2) -0.003(2)
C10 0.049(2) 0.039(2) 0.049(2) -0.0078(17) 0.0236(18) -0.0018(17)
C55 0.045(2) 0.062(2) 0.038(2) -0.0123(18) 0.0172(17) -0.0030(18)
C9 0.044(2) 0.046(2) 0.043(2) -0.0131(17) 0.0121(17) -0.0046(17)
C81 0.056(2) 0.045(2) 0.056(2) -0.0018(19) 0.031(2) -0.0014(18)
C70 0.046(2) 0.049(2) 0.039(2) 0.0091(17) 0.0212(17) 0.0079(17)
C80 0.055(2) 0.053(2) 0.069(3) 0.003(2) 0.033(2) -0.001(2)
C67 0.074(3) 0.042(2) 0.049(2) -0.0123(19) 0.015(2) -0.006(2)
C54 0.048(2) 0.071(3) 0.036(2) -0.0150(19) 0.0126(17) -0.002(2)
C84 0.076(3) 0.055(3) 0.076(3) -0.014(2) 0.045(3) -0.019(2)
C48 0.073(3) 0.039(2) 0.048(2) -0.0078(18) 0.029(2) -0.0078(19)
C86 0.053(2) 0.072(3) 0.045(2) 0.004(2) 0.0193(19) -0.002(2)
C14 0.054(2) 0.049(2) 0.039(2) -0.0062(17) 0.0262(18) 0.0003(18)
C47 0.095(3) 0.041(2) 0.038(2) -0.0029(17) 0.031(2) -0.013(2)
C37 0.065(3) 0.051(2) 0.073(3) -0.008(2) 0.041(2) -0.008(2)
C52 0.048(2) 0.049(2) 0.043(2) -0.0062(17) 0.0259(18) -0.0002(17)
C5 0.085(3) 0.052(2) 0.040(2) -0.0130(18) 0.038(2) -0.017(2)
C19 0.055(2) 0.060(2) 0.040(2) -0.0078(19) 0.0175(18) 0.008(2)
C82 0.091(3) 0.057(3) 0.051(3) -0.013(2) 0.040(2) -0.021(2)
C59 0.063(3) 0.057(2) 0.041(2) -0.0091(19) 0.0308(19) -0.008(2)
C77 0.057(3) 0.048(2) 0.052(3) -0.008(2) -0.008(2) 0.005(2)
C85 0.074(3) 0.070(3) 0.059(3) 0.007(2) 0.040(2) -0.004(2)
C22 0.067(3) 0.062(3) 0.038(2) -0.0101(19) 0.027(2) -0.008(2)
C31 0.065(3) 0.048(2) 0.074(3) -0.011(2) 0.024(2) 0.000(2)
C28 0.041(2) 0.069(3) 0.046(2) -0.009(2) 0.0120(18) 0.0029(19)
C62 0.044(2) 0.061(3) 0.051(2) -0.014(2) 0.0140(18) 0.0053(19)
C4 0.107(4) 0.048(2) 0.048(2) -0.0120(19) 0.048(3) -0.027(2)
C56 0.051(2) 0.098(3) 0.041(2) -0.020(2) 0.0169(19) 0.000(2)
C39 0.087(3) 0.069(3) 0.045(2) -0.016(2) 0.034(2) -0.026(3)
C43 0.056(3) 0.072(3) 0.052(3) 0.007(2) 0.021(2) -0.001(2)
C68 0.083(3) 0.037(2) 0.072(3) 0.001(2) 0.048(3) 0.004(2)
C23 0.144(5) 0.072(3) 0.056(3) -0.005(3) 0.046(3) -0.007(3)
C17 0.048(2) 0.090(3) 0.046(2) -0.030(2) 0.0187(19) -0.009(2)
C69 0.062(3) 0.052(2) 0.065(3) 0.018(2) 0.036(2) 0.020(2)
C42 0.078(3) 0.065(3) 0.076(3) 0.006(3) 0.049(3) -0.005(3)
C57 0.063(3) 0.114(4) 0.090(4) -0.017(3) 0.047(3) -0.018(3)
C41 0.074(3) 0.058(3) 0.096(4) -0.030(3) 0.053(3) -0.027(2)
C71 0.042(2) 0.081(3) 0.058(3) -0.001(2) 0.016(2) 0.011(2)
C36 0.042(2) 0.078(3) 0.079(3) -0.015(3) 0.007(2) 0.007(2)
C35 0.069(3) 0.082(3) 0.053(3) 0.011(2) 0.010(2) 0.024(3)
C16 0.049(2) 0.089(3) 0.038(2) -0.023(2) 0.0119(18) -0.006(2)
C40 0.083(3) 0.089(4) 0.066(3) -0.035(3) 0.034(3) -0.041(3)
C58 0.070(3) 0.093(4) 0.088(4) -0.023(3) 0.030(3) 0.004(3)
C25 0.050(3) 0.222(8) 0.075(4) -0.085(5) 0.020(3) -0.008(4)
C79 0.102(4) 0.091(4) 0.051(3) 0.005(3) -0.008(3) 0.020(3)
C33 0.118(5) 0.057(3) 0.120(5) -0.029(3) 0.032(4) 0.025(3)
C60 0.117(4) 0.065(3) 0.069(3) -0.024(2) 0.062(3) -0.025(3)
C24 0.143(5) 0.090(4) 0.077(3) -0.046(3) 0.072(4) -0.053(4)
C78 0.052(3) 0.072(3) 0.114(5) -0.008(3) -0.004(3) 0.002(2)
C30 0.049(3) 0.126(5) 0.085(4) -0.024(3) 0.026(3) -0.024(3)
C83 0.091(4) 0.073(3) 0.056(3) -0.026(2) 0.034(3) -0.032(3)
C21 0.051(3) 0.093(4) 0.091(4) 0.000(3) 0.015(3) 0.000(3)
C29 0.063(3) 0.115(4) 0.050(3) 0.005(3) 0.004(2) 0.021(3)
C74 0.261(10) 0.050(3) 0.238(9) 0.048(4) 0.206(8) 0.067(5)
C72 0.073(3) 0.140(5) 0.066(3) 0.016(3) 0.002(3) 0.039(4)
C20 0.120(5) 0.068(3) 0.064(3) 0.008(3) 0.002(3) 0.021(3)
C32 0.144(6) 0.065(3) 0.180(7) -0.034(4) 0.104(5) -0.032(4)
C73 0.067(3) 0.136(5) 0.115(5) -0.021(4) 0.046(3) -0.024(3)
C63 0.051(3) 0.145(5) 0.092(4) -0.014(4) 0.022(3) -0.019(3)
C27 0.073(4) 0.341(13) 0.121(6) -0.097(7) 0.063(4) -0.065(6)
C64 0.100(4) 0.076(4) 0.104(5) -0.006(3) -0.015(3) 0.034(3)
C26 0.075(5) 0.263(11) 0.173(8) -0.122(8) -0.022(5) 0.072(6)
C87 0.90(4) 0.083(6) 0.253(14) -0.023(7) 0.37(2) 0.014(12)
C90 0.54(2) 0.041(4) 0.60(2) 0.015(8) 0.51(2) 0.011(7)

loop_
_atom_type_symbol
_atom_type_description
_atom_type_scat_dispersion_real
_atom_type_scat_dispersion_imag
_atom_type_scat_source
C C 0.0033 0.0016 'International Tables Vol C Tables 4.2.6.8 and 6.1.1.4'
H H 0.0000 0.0000 'International Tables Vol C Tables 4.2.6.8 and 6.1.1.4'
S S 0.1246 0.1234 'International Tables Vol C Tables 4.2.6.8 and 6.1.1.4'

loop_
_geom_angle_atom_site_label_1
_geom_angle_atom_site_label_2
_geom_angle_atom_site_label_3
_geom_angle
_geom_angle_site_symmetry_1
_geom_angle_site_symmetry_3
_geom_angle_publ_flag
C4 C3 C2 120.9(3) . . ?
C1 S1 S2 106.42(12) . . ?
C44 S3 S4 105.97(11) . . ?
C37 S2 S1 104.12(14) . . ?
C80 S4 S3 103.48(14) . . ?
C45 C44 C49 120.8(3) . . ?
C45 C44 S3 123.1(3) . . ?
C49 C44 S3 116.0(2) . . ?
C2 C1 C6 120.8(3) . . ?
C2 C1 S1 116.1(2) . . ?
C6 C1 S1 122.9(3) . . ?
C48 C49 C44 118.6(3) . . ?
C48 C49 C50 119.3(3) . . ?
C44 C49 C50 122.1(3) . . ?
C9 C8 C7 118.6(3) . . ?
C9 C8 C34 118.5(3) . . ?
C7 C8 C34 122.8(3) . . ?
C5 C6 C1 118.2(3) . . ?
C5 C6 C7 118.1(3) . . ?
C1 C6 C7 123.7(3) . . ?
C46 C45 C44 118.1(3) . . ?
C46 C45 C65 118.5(3) . . ?
C44 C45 C65 123.4(3) . . ?
C70 C65 C66 119.4(3) . . ?
C70 C65 C45 120.0(3) . . ?
C66 C65 C45 120.5(3) . . ?
C52 C51 C50 118.7(3) . . ?
C52 C51 C62 120.0(3) . . ?
C50 C51 C62 121.2(3) . . ?
C8 C7 C12 119.7(3) . . ?
C8 C7 C6 120.0(3) . . ?
C12 C7 C6 120.1(3) . . ?
C67 C66 C65 118.8(4) . . ?
C67 C66 C77 118.6(3) . . ?
C65 C66 C77 122.6(3) . . ?
C14 C13 C18 119.2(3) . . ?
C14 C13 C19 118.8(3) . . ?
C18 C13 C19 122.0(3) . . ?
C10 C11 C12 122.0(3) . . ?
C11 C12 C7 118.8(3) . . ?
C11 C12 C28 118.6(3) . . ?
C7 C12 C28 122.5(3) . . ?
C13 C18 C17 119.7(3) . . ?
C13 C18 C2 120.7(3) . . ?
C17 C18 C2 119.4(3) . . ?
C51 C50 C55 119.8(3) . . ?
C51 C50 C49 120.1(3) . . ?
C55 C50 C49 120.0(3) . . ?
C52 C53 C54 117.1(3) . . ?
C52 C53 C59 121.1(3) . . ?
C54 C53 C59 121.7(3) . . ?
C16 C15 C14 117.6(3) . . ?
C16 C15 C22 122.2(4) . . ?
C14 C15 C22 120.1(3) . . ?
C39 C38 C43 118.0(4) . . ?
C39 C38 C37 121.4(4) . . ?
C43 C38 C37 120.6(4) . . ?
C3 C2 C1 118.7(3) . . ?
C3 C2 C18 118.3(3) . . ?
C1 C2 C18 123.0(3) . . ?
C47 C46 C45 121.7(3) . . ?
C8 C34 C36 112.5(3) . . ?
C8 C34 C35 111.1(3) . . ?
C36 C34 C35 110.5(4) . . ?
C9 C10 C11 117.8(3) . . ?
C9 C10 C31 118.6(3) . . ?
C11 C10 C31 123.6(3) . . ?
C54 C55 C50 118.5(3) . . ?
C54 C55 C56 120.5(3) . . ?
C50 C55 C56 121.0(3) . . ?
C10 C9 C8 123.0(3) . . ?
C86 C81 C82 118.2(4) . . ?
C86 C81 C80 121.3(4) . . ?
C82 C81 C80 120.5(4) . . ?
C69 C70 C65 119.1(4) . . ?
C69 C70 C71 118.6(4) . . ?
C65 C70 C71 122.2(3) . . ?
C81 C80 S4 107.3(3) . . ?
C68 C67 C66 123.0(4) . . ?
C53 C54 C55 123.2(4) . . ?
C85 C84 C83 119.6(4) . . ?
C47 C48 C49 120.9(3) . . ?
C85 C86 C81 120.8(4) . . ?
C15 C14 C13 122.1(3) . . ?
C48 C47 C46 119.9(3) . . ?
C38 C37 S2 106.5(3) . . ?
C53 C52 C51 122.7(3) . . ?
C4 C5 C6 121.0(3) . . ?
C20 C19 C21 110.6(4) . . ?
C20 C19 C13 110.9(4) . . ?
C21 C19 C13 112.2(3) . . ?
C81 C82 C83 120.0(4) . . ?
C60 C59 C61 110.4(4) . . ?
C60 C59 C53 111.5(3) . . ?
C61 C59 C53 112.6(3) . . ?
C66 C77 C78 112.4(4) . . ?
C66 C77 C79 110.3(4) . . ?
C78 C77 C79 110.9(4) . . ?
C84 C85 C86 120.6(4) . . ?
C23 C22 C24 110.0(4) . . ?
C23 C22 C15 113.3(4) . . ?
C24 C22 C15 111.0(3) . . ?
C32 C31 C33 114.4(5) . . ?
C32 C31 C10 111.1(4) . . ?
C33 C31 C10 115.1(4) . . ?
C12 C28 C30 110.1(3) . . ?
C12 C28 C29 112.5(4) . . ?
C30 C28 C29 110.5(4) . . ?
C64 C62 C51 110.2(4) . . ?
C64 C62 C63 111.3(4) . . ?
C51 C62 C63 112.7(4) . . ?
C3 C4 C5 120.3(4) . . ?
C58 C56 C55 111.1(4) . . ?
C58 C56 C57 110.5(4) . . ?
C55 C56 C57 111.7(4) . . ?
C38 C39 C40 120.4(4) . . ?
C42 C43 C38 120.4(4) . . ?
C67 C68 C69 117.2(4) . . ?
C67 C68 C74 118.0(5) . . ?
C69 C68 C74 124.5(5) . . ?
C16 C17 C18 118.3(4) . . ?
C16 C17 C25 119.5(4) . . ?
C18 C17 C25 122.2(4) . . ?
C70 C69 C68 122.4(4) . . ?
C41 C42 C43 121.0(4) . . ?
C42 C41 C40 119.4(4) . . ?
C70 C71 C72 113.1(4) . . ?
C70 C71 C73 110.5(4) . . ?
C72 C71 C73 109.5(4) . . ?
C15 C16 C17 123.1(4) . . ?
C41 C40 C39 120.7(5) . . ?
C26 C25 C17 113.0(6) . . ?
C26 C25 C27 112.5(6) . . ?
C17 C25 C27 108.4(6) . . ?
C84 C83 C82 120.7(4) . . ?
C87 C74 C90 116.8(7) . . ?
C87 C74 C68 116.0(6) . . ?
C90 C74 C68 106.7(6) . . ?

loop_
_geom_bond_atom_site_label_1
_geom_bond_atom_site_label_2
_geom_bond_distance
_geom_bond_site_symmetry_2
_geom_bond_publ_flag
C3 C4 1.380(5) . ?
C3 C2 1.383(5) . ?
S1 C1 1.787(3) . ?
S1 S2 2.0406(14) . ?
S3 C44 1.796(3) . ?
S3 S4 2.0405(14) . ?
S2 C37 1.842(4) . ?
S4 C80 1.832(4) . ?
C44 C45 1.409(4) . ?
C44 C49 1.412(5) . ?
C1 C2 1.407(5) . ?
C1 C6 1.413(4) . ?
C49 C48 1.395(5) . ?
C49 C50 1.499(4) . ?
C8 C9 1.390(5) . ?
C8 C7 1.406(5) . ?
C8 C34 1.514(5) . ?
C6 C5 1.385(5) . ?
C6 C7 1.502(5) . ?
C45 C46 1.388(5) . ?
C45 C65 1.502(5) . ?
C65 C70 1.403(5) . ?
C65 C66 1.404(5) . ?
C51 C52 1.395(5) . ?
C51 C50 1.403(5) . ?
C51 C62 1.523(5) . ?
C7 C12 1.408(5) . ?
C66 C67 1.391(5) . ?
C66 C77 1.519(5) . ?
C13 C14 1.393(5) . ?
C13 C18 1.396(5) . ?
C13 C19 1.523(5) . ?
C11 C10 1.386(5) . ?
C11 C12 1.399(5) . ?
C12 C28 1.518(5) . ?
C18 C17 1.407(5) . ?
C18 C2 1.498(4) . ?
C50 C55 1.404(5) . ?
C53 C52 1.377(5) . ?
C53 C54 1.384(5) . ?
C53 C59 1.522(5) . ?
C15 C16 1.369(5) . ?
C15 C14 1.385(5) . ?
C15 C22 1.526(5) . ?
C38 C39 1.375(6) . ?
C38 C43 1.391(5) . ?
C38 C37 1.506(5) . ?
C46 C47 1.385(5) . ?
C34 C36 1.532(6) . ?
C34 C35 1.540(6) . ?
C61 C59 1.517(6) . ?
C10 C9 1.376(5) . ?
C10 C31 1.538(5) . ?
C55 C54 1.384(5) . ?
C55 C56 1.519(5) . ?
C81 C86 1.382(5) . ?
C81 C82 1.385(6) . ?
C81 C80 1.502(5) . ?
C70 C69 1.387(5) . ?
C70 C71 1.510(5) . ?
C67 C68 1.373(6) . ?
C84 C85 1.357(6) . ?
C84 C83 1.365(6) . ?
C48 C47 1.376(5) . ?
C86 C85 1.378(6) . ?
C5 C4 1.385(5) . ?
C19 C20 1.514(6) . ?
C19 C21 1.521(6) . ?
C82 C83 1.387(6) . ?
C59 C60 1.514(6) . ?
C77 C78 1.541(7) . ?
C77 C79 1.542(7) . ?
C22 C23 1.483(6) . ?
C22 C24 1.494(6) . ?
C31 C32 1.483(7) . ?
C31 C33 1.489(6) . ?
C28 C30 1.531(6) . ?
C28 C29 1.538(6) . ?
C62 C64 1.515(6) . ?
C62 C63 1.526(6) . ?
C56 C58 1.498(7) . ?
C56 C57 1.540(7) . ?
C39 C40 1.387(6) . ?
C43 C42 1.383(6) . ?
C68 C69 1.391(6) . ?
C68 C74 1.567(7) . ?
C17 C16 1.395(5) . ?
C17 C25 1.525(6) . ?
C42 C41 1.347(7) . ?
C41 C40 1.366(7) . ?
C71 C72 1.529(6) . ?
C71 C73 1.533(6) . ?
C25 C26 1.497(11) . ?
C25 C27 1.566(10) . ?
C74 C87 1.380(8) . ?
C74 C90 1.486(11) . ?
